data_1552766
loop_
_publ_author_name
'Zhu, Ren-Yi'
'Chen, Long'
'Hu, Xiao-Si'
'Zhou, Feng'
'Zhou, Jian'

_publ_section_title
;
 Enantioselective synthesis of <i>P</i>-chiral tertiary phosphine oxides
 with an ethynyl group <i>via</i> Cu(i)-catalyzed azide-alkyne
 cycloaddition.
;
_journal_issue 1
_journal_name_full 'Chemical science'
_journal_page_first 97
_journal_page_last 106
_journal_paper_doi 10.1039/c9sc04938j
_journal_volume 11
_journal_year 2020
_chemical_absolute_configuration ad
_chemical_formula_sum 'C28 H22 N3 P'
_chemical_formula_weight 431.46
_space_group_IT_number 146
_space_group_name_Hall 'R 3'
_space_group_name_H-M_alt 'R 3 :H'
_symmetry_cell_setting hexagonal
_symmetry_space_group_name_H-M 'R 3 :H'
_atom_sites_solution_hydrogens geom
_atom_sites_solution_primary direct
_atom_sites_solution_secondary difmap
_audit_block_doi 10.5517/ccdc.csd.cc1p36zz
_audit_creation_method SHELXL-97
_audit_update_record
;
2017-05-25 deposited with the CCDC.	2019-11-06 downloaded from the CCDC.
;
_cell_angle_alpha 90.00
_cell_angle_beta 90.00
_cell_angle_gamma 120.00
_cell_formula_units_Z 9
_cell_length_a 34.841(3)
_cell_length_b 34.841(3)
_cell_length_c 5.5660(6)
_cell_measurement_reflns_used 3638
_cell_measurement_temperature 296(2)
_cell_measurement_theta_max 19.36
_cell_measurement_theta_min 2.34
_cell_volume 5851.3(10)
_computing_structure_refinement 'SHELXL-97 (Sheldrick, 2008)'
_computing_structure_solution 'SHELXS-97 (Sheldrick, 2008)'
_diffrn_ambient_temperature 296(2)
_diffrn_measured_fraction_theta_full 0.998
_diffrn_measured_fraction_theta_max 0.998
_diffrn_measurement_device_type 'Bruker Apex II CCD'
_diffrn_radiation_monochromator graphite
_diffrn_radiation_source 'fine-focus sealed tube'
_diffrn_radiation_type MoK\a
_diffrn_radiation_wavelength 0.71073
_diffrn_reflns_av_R_equivalents 0.0533
_diffrn_reflns_av_sigmaI/netI 0.0438
_diffrn_reflns_limit_h_max 36
_diffrn_reflns_limit_h_min -41
_diffrn_reflns_limit_k_max 41
_diffrn_reflns_limit_k_min -41
_diffrn_reflns_limit_l_max 6
_diffrn_reflns_limit_l_min -6
_diffrn_reflns_number 22882
_diffrn_reflns_theta_full 25.01
_diffrn_reflns_theta_max 25.01
_diffrn_reflns_theta_min 2.34
_exptl_absorpt_coefficient_mu 0.124
_exptl_absorpt_correction_T_max 0.9793
_exptl_absorpt_correction_T_min 0.9453
_exptl_absorpt_correction_type multi-scan
_exptl_absorpt_process_details sadabs
_exptl_crystal_colour colorless
_exptl_crystal_density_diffrn 1.102
_exptl_crystal_density_method 'not measured'
_exptl_crystal_description block
_exptl_crystal_F_000 2034
_exptl_crystal_size_max 0.46
_exptl_crystal_size_mid 0.19
_exptl_crystal_size_min 0.17
_platon_squeeze_details
;
;
_refine_diff_density_max 0.196
_refine_diff_density_min -0.186
_refine_diff_density_rms 0.030
_refine_ls_abs_structure_details 'Flack H D (1983), Acta Cryst. A39, 876-881'
_refine_ls_abs_structure_Flack 0.00(11)
_refine_ls_extinction_method none
_refine_ls_goodness_of_fit_ref 1.054
_refine_ls_hydrogen_treatment constr
_refine_ls_matrix_type full
_refine_ls_number_parameters 289
_refine_ls_number_reflns 4512
_refine_ls_number_restraints 13
_refine_ls_restrained_S_all 1.063
_refine_ls_R_factor_all 0.0668
_refine_ls_R_factor_gt 0.0489
_refine_ls_shift/su_max 0.001
_refine_ls_shift/su_mean 0.000
_refine_ls_structure_factor_coef Fsqd
_refine_ls_weighting_details 'calc w=1/[\s^2^(Fo^2^)+(0.0673P)^2^+0.3278P] where P=(Fo^2^+2Fc^2^)/3'
_refine_ls_weighting_scheme calc
_refine_ls_wR_factor_gt 0.1154
_refine_ls_wR_factor_ref 0.1267
_reflns_number_gt 3418
_reflns_number_total 4512
_reflns_threshold_expression >2sigma(I)
_cod_data_source_file c9sc04938j3.cif
_cod_data_source_block z
_cod_depositor_comments
;Adding full bibliography for 1552766--1552772.cif.

 Adding full bibliography for 1552766--1552772.cif.
;
_cod_original_cell_volume 5851.2(9)
_cod_original_sg_symbol_H-M R3
_cod_database_code 1552766

loop_
_symmetry_equiv_pos_as_xyz
'x, y, z'
'-y, x-y, z'
'-x+y, -x, z'
'x+2/3, y+1/3, z+1/3'
'-y+2/3, x-y+1/3, z+1/3'
'-x+y+2/3, -x+1/3, z+1/3'
'x+1/3, y+2/3, z+2/3'
'-y+1/3, x-y+2/3, z+2/3'
'-x+y+1/3, -x+2/3, z+2/3'

loop_
_atom_site_label
_atom_site_type_symbol
_atom_site_fract_x
_atom_site_fract_y
_atom_site_fract_z
_atom_site_U_iso_or_equiv
_atom_site_adp_type
_atom_site_occupancy
_atom_site_symmetry_multiplicity
_atom_site_calc_flag
_atom_site_refinement_flags
P1 P 0.86106(3) 0.71559(3) 0.94006(16) 0.0580(2) Uani 1 1 d .
N1 N 0.81486(8) 0.59254(9) 1.1637(5) 0.0540(6) Uani 1 1 d .
N2 N 0.81903(10) 0.58918(10) 0.9262(5) 0.0690(8) Uani 1 1 d .
N3 N 0.83433(10) 0.62935(10) 0.8359(5) 0.0665(8) Uani 1 1 d .
C1 C 0.91165(9) 0.74384(10) 1.1226(6) 0.0498(7) Uani 1 1 d .
C2 C 0.91538(10) 0.77034(11) 1.3126(6) 0.0608(9) Uani 1 1 d .
H2A H 0.8911 0.7731 1.3573 0.073 Uiso 1 1 calc R
C3 C 0.95540(12) 0.79360(12) 1.4420(7) 0.0701(10) Uani 1 1 d .
H3A H 0.9574 0.8120 1.5684 0.084 Uiso 1 1 calc R
C4 C 0.99069(12) 0.78943(11) 1.3843(7) 0.0625(8) Uani 1 1 d .
H4A H 1.0167 0.8045 1.4732 0.075 Uiso 1 1 calc R
C5 C 0.98862(9) 0.76242(9) 1.1908(6) 0.0490(7) Uani 1 1 d .
C6 C 0.94906(9) 0.73953(9) 1.0539(5) 0.0476(7) Uani 1 1 d .
C7 C 0.94890(11) 0.71420(10) 0.8549(6) 0.0546(8) Uani 1 1 d .
H7A H 0.9235 0.6994 0.7609 0.065 Uiso 1 1 calc R
C8 C 0.98535(11) 0.71123(12) 0.7990(6) 0.0622(8) Uani 1 1 d .
H8A H 0.9847 0.6947 0.6664 0.075 Uiso 1 1 calc R
C9 C 1.02402(11) 0.73287(12) 0.9390(7) 0.0659(9) Uani 1 1 d .
H9A H 1.0485 0.7302 0.9006 0.079 Uiso 1 1 calc R
C10 C 1.02551(10) 0.75762(10) 1.1295(6) 0.0572(8) Uani 1 1 d .
H10A H 1.0511 0.7717 1.2220 0.069 Uiso 1 1 calc R
C11 C 0.82470(12) 0.72585(12) 1.1119(7) 0.0686(10) Uani 1 1 d .
C12 C 0.79758(11) 0.73359(11) 1.1890(7) 0.0670(9) Uani 1 1 d .
C13 C 0.76719(10) 0.74356(10) 1.3064(6) 0.0567(8) Uani 1 1 d .
C14 C 0.72609(13) 0.72919(16) 1.2117(9) 0.0939(14) Uani 1 1 d .
H14A H 0.7172 0.7123 1.0721 0.113 Uiso 1 1 calc R
C15 C 0.69751(17) 0.74052(18) 1.3298(10) 0.1111(11) Uani 1 1 d U
H15A H 0.6692 0.7307 1.2691 0.133 Uiso 1 1 calc R
C16 C 0.71069(17) 0.76543(18) 1.5299(10) 0.1090(11) Uani 1 1 d U
H16A H 0.6920 0.7738 1.6029 0.131 Uiso 1 1 calc R
C17 C 0.75004(16) 0.77808(17) 1.6233(10) 0.1106(11) Uani 1 1 d U
H17A H 0.7584 0.7945 1.7646 0.133 Uiso 1 1 calc R
C18 C 0.77836(14) 0.76745(13) 1.5158(8) 0.0828(11) Uani 1 1 d .
H18A H 0.8059 0.7765 1.5854 0.099 Uiso 1 1 calc R
C19 C 0.83999(10) 0.65752(11) 1.0129(5) 0.0504(8) Uani 1 1 d .
C20 C 0.82748(10) 0.63392(10) 1.2251(6) 0.0542(8) Uani 1 1 d .
H20A H 0.8278 0.6447 1.3784 0.065 Uiso 1 1 calc R
C21 C 0.79834(12) 0.55237(12) 1.3124(6) 0.0649(9) Uani 1 1 d .
H21A H 0.8032 0.5609 1.4804 0.078 Uiso 1 1 calc R
H21B H 0.8152 0.5379 1.2756 0.078 Uiso 1 1 calc R
C22 C 0.74994(11) 0.52007(10) 1.2734(6) 0.0588(8) Uani 1 1 d .
C23 C 0.73621(13) 0.49340(13) 1.0741(8) 0.0832(12) Uani 1 1 d .
H23A H 0.7570 0.4949 0.9638 0.100 Uiso 1 1 calc R
C24 C 0.69190(15) 0.46439(15) 1.0362(8) 0.0926(13) Uani 1 1 d .
H24A H 0.6832 0.4465 0.9000 0.111 Uiso 1 1 calc R
C25 C 0.66071(13) 0.46120(14) 1.1921(9) 0.0818(12) Uani 1 1 d .
C26 C 0.67482(15) 0.48770(15) 1.3887(9) 0.0900(13) Uani 1 1 d .
H26A H 0.6541 0.4857 1.5005 0.108 Uiso 1 1 calc R
C27 C 0.71828(14) 0.51697(13) 1.4270(8) 0.0740(10) Uani 1 1 d .
H27A H 0.7266 0.5353 1.5613 0.089 Uiso 1 1 calc R
C28 C 0.61137(15) 0.42915(18) 1.1413(13) 0.132(2) Uani 1 1 d .
H28A H 0.6084 0.4137 0.9934 0.199 Uiso 1 1 calc R
H28B H 0.5961 0.4456 1.1286 0.199 Uiso 1 1 calc R
H28C H 0.5988 0.4081 1.2702 0.199 Uiso 1 1 calc R

loop_
_atom_site_aniso_label
_atom_site_aniso_U_11
_atom_site_aniso_U_22
_atom_site_aniso_U_33
_atom_site_aniso_U_23
_atom_site_aniso_U_13
_atom_site_aniso_U_12
P1 0.0517(5) 0.0649(5) 0.0620(5) 0.0051(4) 0.0015(4) 0.0327(4)
N1 0.0509(15) 0.0602(17) 0.0494(16) -0.0072(13) -0.0042(12) 0.0266(13)
N2 0.076(2) 0.073(2) 0.0498(18) -0.0134(15) 0.0062(14) 0.0306(16)
N3 0.0721(19) 0.0665(18) 0.0524(17) -0.0069(15) 0.0087(14) 0.0282(16)
C1 0.0467(17) 0.0497(17) 0.0548(19) 0.0071(14) 0.0057(14) 0.0254(15)
C2 0.0504(19) 0.064(2) 0.072(2) 0.0004(18) 0.0087(17) 0.0317(16)
C3 0.066(2) 0.073(2) 0.075(2) -0.0203(19) -0.0031(19) 0.0377(19)
C4 0.059(2) 0.058(2) 0.069(2) -0.0098(17) -0.0062(16) 0.0281(17)
C5 0.0462(17) 0.0425(16) 0.0568(19) 0.0058(14) 0.0038(14) 0.0210(14)
C6 0.0501(18) 0.0422(16) 0.0490(17) 0.0131(14) 0.0078(14) 0.0221(14)
C7 0.0561(19) 0.0546(18) 0.0556(19) 0.0033(16) 0.0024(15) 0.0296(16)
C8 0.066(2) 0.068(2) 0.062(2) 0.0043(18) 0.0115(17) 0.0411(19)
C9 0.052(2) 0.069(2) 0.084(3) 0.0136(19) 0.0133(18) 0.0357(18)
C10 0.0458(18) 0.0544(19) 0.074(2) 0.0026(17) 0.0007(15) 0.0270(16)
C11 0.052(2) 0.068(2) 0.091(3) -0.0047(19) -0.0039(18) 0.0341(18)
C12 0.0491(19) 0.057(2) 0.091(3) -0.0062(18) 0.0011(18) 0.0235(17)
C13 0.0447(18) 0.0548(19) 0.074(2) 0.0004(17) 0.0057(16) 0.0275(15)
C14 0.067(3) 0.130(4) 0.100(3) -0.032(3) -0.013(2) 0.061(3)
C15 0.090(2) 0.126(3) 0.128(3) -0.0108(19) 0.014(2) 0.062(2)
C16 0.092(2) 0.122(2) 0.127(3) -0.0144(19) 0.0189(19) 0.063(2)
C17 0.094(2) 0.121(2) 0.125(3) -0.0160(19) 0.020(2) 0.060(2)
C18 0.068(2) 0.078(3) 0.092(3) -0.009(2) -0.006(2) 0.029(2)
C19 0.0467(17) 0.0641(19) 0.0454(18) -0.0072(15) 0.0017(14) 0.0315(15)
C20 0.0592(19) 0.0536(19) 0.0483(18) -0.0107(15) -0.0048(15) 0.0272(16)
C21 0.074(2) 0.067(2) 0.053(2) 0.0001(16) -0.0108(17) 0.0347(19)
C22 0.067(2) 0.0530(19) 0.056(2) -0.0043(16) -0.0122(17) 0.0302(17)
C23 0.067(2) 0.081(3) 0.076(3) -0.016(2) -0.002(2) 0.017(2)
C24 0.081(3) 0.088(3) 0.083(3) -0.024(2) -0.012(2) 0.023(2)
C25 0.065(2) 0.066(2) 0.108(3) 0.008(2) -0.007(2) 0.028(2)
C26 0.080(3) 0.085(3) 0.110(4) -0.016(3) 0.009(3) 0.045(2)
C27 0.077(3) 0.071(2) 0.077(3) -0.0077(19) 0.000(2) 0.039(2)
C28 0.065(3) 0.107(4) 0.187(6) 0.011(4) -0.019(3) 0.015(3)

loop_
_atom_type_symbol
_atom_type_description
_atom_type_scat_dispersion_real
_atom_type_scat_dispersion_imag
_atom_type_scat_source
C C 0.0033 0.0016 'International Tables Vol C Tables 4.2.6.8 and 6.1.1.4'
H H 0.0000 0.0000 'International Tables Vol C Tables 4.2.6.8 and 6.1.1.4'
N N 0.0061 0.0033 'International Tables Vol C Tables 4.2.6.8 and 6.1.1.4'
P P 0.1023 0.0942 'International Tables Vol C Tables 4.2.6.8 and 6.1.1.4'

loop_
_geom_angle_atom_site_label_1
_geom_angle_atom_site_label_2
_geom_angle_atom_site_label_3
_geom_angle
C11 P1 C19 99.99(15)
C11 P1 C1 100.72(16)
C19 P1 C1 102.60(14)
C20 N1 N2 111.0(3)
C20 N1 C21 130.4(3)
N2 N1 C21 118.6(3)
N3 N2 N1 106.6(2)
N2 N3 C19 109.3(3)
C2 C1 C6 119.5(3)
C2 C1 P1 122.1(2)
C6 C1 P1 118.3(2)
C1 C2 C3 121.1(3)
C1 C2 H2A 119.5
C3 C2 H2A 119.5
C4 C3 C2 120.6(3)
C4 C3 H3A 119.7
C2 C3 H3A 119.7
C3 C4 C5 120.7(3)
C3 C4 H4A 119.7
C5 C4 H4A 119.7
C4 C5 C10 121.1(3)
C4 C5 C6 119.8(3)
C10 C5 C6 119.1(3)
C7 C6 C5 118.1(3)
C7 C6 C1 123.6(3)
C5 C6 C1 118.4(3)
C8 C7 C6 120.9(3)
C8 C7 H7A 119.5
C6 C7 H7A 119.5
C7 C8 C9 120.9(3)
C7 C8 H8A 119.6
C9 C8 H8A 119.6
C10 C9 C8 119.9(3)
C10 C9 H9A 120.1
C8 C9 H9A 120.1
C9 C10 C5 121.1(3)
C9 C10 H10A 119.5
C5 C10 H10A 119.5
C12 C11 P1 168.3(4)
C11 C12 C13 173.8(4)
C14 C13 C18 118.6(4)
C14 C13 C12 120.3(3)
C18 C13 C12 121.1(3)
C13 C14 C15 118.5(4)
C13 C14 H14A 120.7
C15 C14 H14A 120.7
C16 C15 C14 120.5(5)
C16 C15 H15A 119.7
C14 C15 H15A 119.7
C17 C16 C15 120.3(5)
C17 C16 H16A 119.8
C15 C16 H16A 119.8
C16 C17 C18 120.8(5)
C16 C17 H17A 119.6
C18 C17 H17A 119.6
C17 C18 C13 121.1(4)
C17 C18 H18A 119.4
C13 C18 H18A 119.4
N3 C19 C20 107.9(3)
N3 C19 P1 118.9(2)
C20 C19 P1 133.2(2)
N1 C20 C19 105.2(3)
N1 C20 H20A 127.4
C19 C20 H20A 127.4
N1 C21 C22 112.9(3)
N1 C21 H21A 109.0
C22 C21 H21A 109.0
N1 C21 H21B 109.0
C22 C21 H21B 109.0
H21A C21 H21B 107.8
C27 C22 C23 117.5(3)
C27 C22 C21 122.1(3)
C23 C22 C21 120.3(3)
C22 C23 C24 120.4(4)
C22 C23 H23A 119.8
C24 C23 H23A 119.8
C25 C24 C23 121.6(4)
C25 C24 H24A 119.2
C23 C24 H24A 119.2
C24 C25 C26 117.4(4)
C24 C25 C28 120.2(5)
C26 C25 C28 122.4(5)
C27 C26 C25 121.9(4)
C27 C26 H26A 119.1
C25 C26 H26A 119.1
C26 C27 C22 121.3(4)
C26 C27 H27A 119.4
C22 C27 H27A 119.4
C25 C28 H28A 109.5
C25 C28 H28B 109.5
H28A C28 H28B 109.5
C25 C28 H28C 109.5
H28A C28 H28C 109.5
H28B C28 H28C 109.5

loop_
_geom_bond_atom_site_label_1
_geom_bond_atom_site_label_2
_geom_bond_distance
P1 C11 1.761(4)
P1 C19 1.820(3)
P1 C1 1.836(3)
N1 C20 1.325(4)
N1 N2 1.342(4)
N1 C21 1.473(4)
N2 N3 1.323(4)
N3 C19 1.334(4)
C1 C2 1.367(4)
C1 C6 1.436(4)
C2 C3 1.411(5)
C2 H2A 0.9300
C3 C4 1.347(5)
C3 H3A 0.9300
C4 C5 1.408(5)
C4 H4A 0.9300
C5 C10 1.418(4)
C5 C6 1.420(4)
C6 C7 1.415(4)
C7 C8 1.361(4)
C7 H7A 0.9300
C8 C9 1.405(5)
C8 H8A 0.9300
C9 C10 1.351(5)
C9 H9A 0.9300
C10 H10A 0.9300
C11 C12 1.185(4)
C12 C13 1.427(5)
C13 C14 1.365(5)
C13 C18 1.371(5)
C14 C15 1.404(6)
C14 H14A 0.9300
C15 C16 1.344(7)
C15 H15A 0.9300
C16 C17 1.319(7)
C16 H16A 0.9300
C17 C18 1.354(6)
C17 H17A 0.9300
C18 H18A 0.9300
C19 C20 1.380(4)
C20 H20A 0.9300
C21 C22 1.503(5)
C21 H21A 0.9700
C21 H21B 0.9700
C22 C27 1.356(5)
C22 C23 1.371(5)
C23 C24 1.374(5)
C23 H23A 0.9300
C24 C25 1.351(6)
C24 H24A 0.9300
C25 C26 1.356(6)
C25 C28 1.537(6)
C26 C27 1.354(6)
C26 H26A 0.9300
C27 H27A 0.9300
C28 H28A 0.9600
C28 H28B 0.9600
C28 H28C 0.9600

loop_
_geom_torsion_atom_site_label_1
_geom_torsion_atom_site_label_2
_geom_torsion_atom_site_label_3
_geom_torsion_atom_site_label_4
_geom_torsion
C20 N1 N2 N3 -0.5(3)
C21 N1 N2 N3 -179.9(3)
N1 N2 N3 C19 0.4(3)
C11 P1 C1 C2 -9.3(3)
C19 P1 C1 C2 -112.2(3)
C11 P1 C1 C6 174.0(2)
C19 P1 C1 C6 71.1(2)
C6 C1 C2 C3 0.2(5)
P1 C1 C2 C3 -176.5(3)
C1 C2 C3 C4 -1.5(5)
C2 C3 C4 C5 1.2(6)
C3 C4 C5 C10 -179.6(3)
C3 C4 C5 C6 0.4(5)
C4 C5 C6 C7 177.4(3)
C10 C5 C6 C7 -2.6(4)
C4 C5 C6 C1 -1.7(4)
C10 C5 C6 C1 178.3(3)
C2 C1 C6 C7 -177.7(3)
P1 C1 C6 C7 -0.9(4)
C2 C1 C6 C5 1.4(4)
P1 C1 C6 C5 178.2(2)
C5 C6 C7 C8 1.2(4)
C1 C6 C7 C8 -179.8(3)
C6 C7 C8 C9 0.7(5)
C7 C8 C9 C10 -1.1(5)
C8 C9 C10 C5 -0.3(5)
C4 C5 C10 C9 -177.8(3)
C6 C5 C10 C9 2.2(5)
C19 P1 C11 C12 -113.1(16)
C1 P1 C11 C12 141.9(16)
P1 C11 C12 C13 -167(2)
C11 C12 C13 C14 -157(3)
C11 C12 C13 C18 23(4)
C18 C13 C14 C15 1.6(7)
C12 C13 C14 C15 -178.6(4)
C13 C14 C15 C16 0.8(8)
C14 C15 C16 C17 -2.7(9)
C15 C16 C17 C18 2.0(8)
C16 C17 C18 C13 0.5(7)
C14 C13 C18 C17 -2.3(6)
C12 C13 C18 C17 177.9(4)
N2 N3 C19 C20 -0.2(4)
N2 N3 C19 P1 179.8(2)
C11 P1 C19 N3 135.0(3)
C1 P1 C19 N3 -121.5(3)
C11 P1 C19 C20 -44.9(3)
C1 P1 C19 C20 58.5(3)
N2 N1 C20 C19 0.3(3)
C21 N1 C20 C19 179.6(3)
N3 C19 C20 N1 -0.1(3)
P1 C19 C20 N1 179.9(2)
C20 N1 C21 C22 109.8(4)
N2 N1 C21 C22 -71.0(4)
N1 C21 C22 C27 -100.2(4)
N1 C21 C22 C23 77.7(4)
C27 C22 C23 C24 -0.9(6)
C21 C22 C23 C24 -178.9(4)
C22 C23 C24 C25 0.0(7)
C23 C24 C25 C26 -0.2(7)
C23 C24 C25 C28 178.6(4)
C24 C25 C26 C27 1.3(7)
C28 C25 C26 C27 -177.5(4)
C25 C26 C27 C22 -2.2(6)
C23 C22 C27 C26 1.9(5)
C21 C22 C27 C26 179.9(4)

loop_
_platon_squeeze_void_nr
_platon_squeeze_void_average_x
_platon_squeeze_void_average_y
_platon_squeeze_void_average_z
_platon_squeeze_void_volume
_platon_squeeze_void_count_electrons
_platon_squeeze_void_content
1 0.000 0.000 0.047 276 95 ' '
2 0.333 0.667 0.882 276 95 ' '
3 0.667 0.333 0.549 277 95 ' '
